data_7051223
loop_
_publ_author_name
'Zheng, Shao-Liang'
'Tong, Ming-Liang'
'Zhu, Hai-Liang'
'Chen, Xiao-Ming'

_publ_section_title
;
 Four two-dimensional highly undulating
 silver(I)\^a&#x20AC;&#x201C;hexamethylenetetramine co-ordination
 networks containing micropores
;
_journal_issue 11
_journal_name_full 'New Journal of Chemistry'
_journal_page_first 1425
_journal_paper_doi 10.1039/b107193a
_journal_volume 25
_journal_year 2001
_chemical_formula_sum 'C13 H19 Ag N4 O3'
_chemical_formula_weight 387.19
_chemical_name_systematic
; 
? 
;
_space_group_IT_number 29
_symmetry_cell_setting orthorhombic
_symmetry_space_group_name_Hall 'P 2c -2ac'
_symmetry_space_group_name_H-M 'P c a 21'
_atom_sites_solution_hydrogens geom
_atom_sites_solution_primary direct
_atom_sites_solution_secondary difmap
_audit_creation_method SHELXL-97
_cell_angle_alpha 90.00
_cell_angle_beta 90.00
_cell_angle_gamma 90.00
_cell_formula_units_Z 4
_cell_length_a 11.717(4)
_cell_length_b 11.741(6)
_cell_length_c 10.478(7)
_cell_measurement_reflns_used 25
_cell_measurement_temperature 293(2)
_cell_measurement_theta_max 15
_cell_measurement_theta_min 7.5
_cell_volume 1441.5(13)
_computing_cell_refinement 'SHELXTL-Plus (Sheldrick, 1990)'
_computing_data_collection 'SHELXTL-Plus (Sheldrick, 1990)'
_computing_data_reduction 'SHELXTL-Plus (Sheldrick, 1990)'
_computing_molecular_graphics 'SHELXTL V. 5.0 (Sheldrick, 1997)'
_computing_publication_material 'SHELXL-97 (Sheldrick, 1997)'
_computing_structure_refinement 'SHELXL-97 (Sheldrick, 1997)'
_computing_structure_solution 'SHELXS-97 (Sheldrick, 1997)'
_diffrn_ambient_temperature 293(2)
_diffrn_measured_fraction_theta_full 0.992
_diffrn_measured_fraction_theta_max 0.992
_diffrn_measurement_device_type 'Siemens R3m'
_diffrn_measurement_method '\w scan'
_diffrn_radiation_monochromator graphite
_diffrn_radiation_source 'fine-focus sealed tube'
_diffrn_radiation_type MoK\a
_diffrn_radiation_wavelength 0.71073
_diffrn_reflns_av_R_equivalents 0.0584
_diffrn_reflns_av_sigmaI/netI 0.0313
_diffrn_reflns_limit_h_max 15
_diffrn_reflns_limit_h_min 0
_diffrn_reflns_limit_k_max 15
_diffrn_reflns_limit_k_min -1
_diffrn_reflns_limit_l_max 13
_diffrn_reflns_limit_l_min 0
_diffrn_reflns_number 1908
_diffrn_reflns_theta_full 27.50
_diffrn_reflns_theta_max 27.50
_diffrn_reflns_theta_min 3.13
_diffrn_standards_decay_% 0
_diffrn_standards_interval_count 200
_diffrn_standards_number 2
_exptl_absorpt_coefficient_mu 1.414
_exptl_absorpt_correction_T_max 0.7848
_exptl_absorpt_correction_T_min 0.5880
_exptl_absorpt_correction_type semi-empirical
_exptl_absorpt_process_details '\y-scans (North et al., 1968)'
_exptl_crystal_colour colorless
_exptl_crystal_density_diffrn 1.784
_exptl_crystal_density_method 'not measured'
_exptl_crystal_description needle
_exptl_crystal_F_000 784
_exptl_crystal_size_max 0.42
_exptl_crystal_size_mid 0.32
_exptl_crystal_size_min 0.18
_refine_diff_density_max 1.045
_refine_diff_density_min -1.525
_refine_diff_density_rms 0.151
_refine_ls_abs_structure_details 'Flack H D (1983), Acta Cryst. A39, 876-881'
_refine_ls_abs_structure_Flack -0.06(9)
_refine_ls_extinction_coef 0.0000(16)
_refine_ls_extinction_expression Fc^*^=kFc[1+0.001xFc^2^\l^3^/sin(2\q)]^-1/4^
_refine_ls_extinction_method SHELXL
_refine_ls_goodness_of_fit_ref 1.030
_refine_ls_hydrogen_treatment mixed
_refine_ls_matrix_type full
_refine_ls_number_parameters 188
_refine_ls_number_reflns 1745
_refine_ls_number_restraints 1
_refine_ls_restrained_S_all 1.030
_refine_ls_R_factor_all 0.0612
_refine_ls_R_factor_gt 0.0523
_refine_ls_shift/su_max 1.312
_refine_ls_shift/su_mean 0.007
_refine_ls_structure_factor_coef Fsqd
_refine_ls_weighting_details 'w=1/[\s^2^(Fo^2^)+(0.1067P)^2^+0.0000P] where P=(Fo^2^+2Fc^2^)/3'
_refine_ls_weighting_scheme calc
_refine_ls_wR_factor_gt 0.1319
_refine_ls_wR_factor_ref 0.1404
_reflns_number_gt 1480
_reflns_number_total 1745
_reflns_threshold_expression >2sigma(I)
_cod_data_source_file b107193a.txt
_cod_data_source_block complex_3
_cod_depositor_comments
;
The following automatic conversions were performed:
'_symmetry_cell_setting' value 'Orthorhombic' changed to 'orthorhombic'
according to '/home/saulius/struct/CIF-dictionaries/cif_core.dic'
dictionary named 'cif_core.dic' version 2.4.1 from 2010-06-29.

Automatic conversion script
Id: cif_fix_enum 1527 2010-12-29 10:47:43Z saulius 

The following automatic conversions were performed:

'_refine_ls_weighting_scheme' value 'calc
w=1/[\s^2^(Fo^2^)+(0.1067P)^2^+0.0000P] where P=(Fo^2^+2Fc^2^)/3' was
changed to 'calc'. New tag '_refine_ls_weighting_details' was
created. The value of the new tag was set to
'w=1/[\s^2^(Fo^2^)+(0.1067P)^2^+0.0000P] where P=(Fo^2^+2Fc^2^)/3'.

Automatic conversion script
Id: cif_fix_values 3143 2015-03-26 13:38:13Z robertas 
;
_cod_original_sg_symbol_H-M Pca2(1)
_cod_database_code 7051223

loop_
_symmetry_equiv_pos_as_xyz
'x, y, z'
'-x, -y, z+1/2'
'x+1/2, -y, z'
'-x+1/2, y, z+1/2'

loop_
_atom_site_label
_atom_site_type_symbol
_atom_site_fract_x
_atom_site_fract_y
_atom_site_fract_z
_atom_site_U_iso_or_equiv
_atom_site_adp_type
_atom_site_occupancy
_atom_site_calc_flag
_atom_site_refinement_flags
_atom_site_disorder_assembly
_atom_site_disorder_group
Ag1 Ag 0.10365(3) 0.10073(4) -0.00004(10) 0.04034(12) Uani 1 d . . .
O1 O -0.0617(7) 0.2339(6) 0.0359(8) 0.087(2) Uani 1 d . . .
O2 O 0.0659(7) 0.2480(8) 0.1876(11) 0.108(3) Uani 1 d . . .
N1 N 0.0975(4) 0.1277(5) -0.2251(5) 0.0368(13) Uani 1 d . . .
N3 N 0.0525(6) 0.2558(5) -0.3964(5) 0.0423(13) Uani 1 d . . .
N2 N 0.2090(4) 0.1210(4) -0.4207(5) 0.0320(11) Uani 1 d . . .
N4 N 0.0103(4) 0.0547(5) -0.4224(4) 0.0343(11) Uani 1 d . . .
C1 C 0.2089(6) 0.1063(5) -0.2810(5) 0.0329(13) Uani 1 d . . .
H1A H 0.2327 0.0303 -0.2605 0.080 Uiso 1 d R . .
H1B H 0.2631 0.1581 -0.2442 0.080 Uiso 1 d R . .
C2 C 0.0575(7) 0.2390(6) -0.2597(7) 0.0450(17) Uani 1 d . . .
H2A H 0.1076 0.2949 -0.2232 0.080 Uiso 1 d R . .
H2B H -0.0171 0.2503 -0.2239 0.080 Uiso 1 d R . .
C3 C 0.0176(5) 0.0423(6) -0.2806(5) 0.0354(13) Uani 1 d . . .
H3A H -0.0568 0.0530 -0.2441 0.080 Uiso 1 d R . .
H3B H 0.0428 -0.0333 -0.2599 0.080 Uiso 1 d R . .
C4 C 0.1265(5) 0.0373(5) -0.4733(5) 0.0343(15) Uani 1 d . . .
H4A H 0.1513 -0.0385 -0.4529 0.080 Uiso 1 d R . .
H4B H 0.1245 0.0441 -0.5646 0.080 Uiso 1 d R . .
C5 C -0.0248(5) 0.1706(6) -0.4508(7) 0.0445(16) Uani 1 d . . .
H5A H -0.0261 0.1803 -0.5418 0.080 Uiso 1 d R . .
H5B H -0.1008 0.1830 -0.4195 0.080 Uiso 1 d R . .
C6 C 0.1646(5) 0.2361(5) -0.4491(7) 0.0386(14) Uani 1 d . . .
H6A H 0.2164 0.2916 -0.4147 0.080 Uiso 1 d R . .
H6B H 0.1615 0.2468 -0.5398 0.080 Uiso 1 d R . .
C7 C -0.0268(7) 0.2746(6) 0.1357(10) 0.057(2) Uani 1 d . . .
C8 C -0.1022(6) 0.3581(7) 0.2053(8) 0.0460(18) Uani 1 d . . .
C9 C -0.0628(8) 0.4083(7) 0.3203(10) 0.057(2) Uani 1 d . . .
H9A H 0.0124 0.3931 0.3523 0.080 Uiso 1 d R . .
C10 C -0.1380(10) 0.4815(8) 0.3853(12) 0.075(3) Uani 1 d . . .
H10A H -0.1144 0.5143 0.4650 0.080 Uiso 1 d R . .
C11 C -0.2420(11) 0.5054(7) 0.3389(11) 0.074(3) Uani 1 d . . .
H11A H -0.2909 0.5565 0.3849 0.080 Uiso 1 d R . .
C12 C -0.2773(8) 0.4582(8) 0.2282(10) 0.071(3) Uani 1 d . . .
H12A H -0.3514 0.4774 0.1955 0.080 Uiso 1 d R . .
C13 C -0.2089(5) 0.3853(4) 0.1616(5) 0.056(2) Uani 1 d . . .
H13A H -0.2363 0.3510 0.0843 0.080 Uiso 1 d R . .
O1W O -0.2300(5) 0.1713(4) -0.1379(5) 0.076(2) Uani 1 d R . .
H1WA H -0.1704 0.1938 -0.0762 0.120 Uiso 1 d R . .
H1WB H -0.1934 0.1332 -0.2111 0.120 Uiso 1 d R . .

loop_
_atom_site_aniso_label
_atom_site_aniso_U_11
_atom_site_aniso_U_22
_atom_site_aniso_U_33
_atom_site_aniso_U_23
_atom_site_aniso_U_13
_atom_site_aniso_U_12
Ag1 0.0349(2) 0.0601(3) 0.02604(19) -0.0022(3) 0.0010(3) -0.00308(16)
O1 0.102(4) 0.076(4) 0.084(6) -0.019(4) 0.018(4) 0.023(4)
O2 0.070(4) 0.113(5) 0.140(8) -0.018(6) 0.010(5) 0.045(4)
N1 0.047(3) 0.044(3) 0.019(2) 0.005(2) -0.002(2) 0.003(2)
N3 0.053(3) 0.040(3) 0.034(3) 0.001(2) -0.003(2) 0.006(2)
N2 0.029(2) 0.051(3) 0.0159(19) -0.0009(19) -0.0003(18) -0.0049(19)
N4 0.038(2) 0.045(3) 0.020(2) -0.002(2) 0.0002(19) -0.002(2)
C1 0.041(3) 0.042(3) 0.016(2) 0.000(2) 0.000(2) -0.002(2)
C2 0.054(4) 0.043(3) 0.039(3) -0.014(3) -0.001(3) 0.007(3)
C3 0.034(3) 0.048(3) 0.024(3) 0.000(2) 0.008(2) -0.003(3)
C4 0.031(2) 0.042(3) 0.030(4) -0.007(2) 0.002(2) -0.002(2)
C5 0.029(3) 0.067(4) 0.038(3) 0.010(3) -0.005(2) -0.004(3)
C6 0.042(3) 0.042(3) 0.032(2) 0.004(3) 0.002(3) -0.003(3)
C7 0.053(4) 0.043(4) 0.075(5) 0.005(4) 0.018(4) 0.004(3)
C8 0.054(4) 0.042(3) 0.042(4) 0.006(3) 0.006(3) 0.001(3)
C9 0.052(4) 0.064(5) 0.056(5) 0.012(4) 0.005(4) 0.001(4)
C10 0.104(7) 0.056(5) 0.064(6) -0.005(4) 0.007(6) -0.016(5)
C11 0.096(7) 0.047(4) 0.079(6) -0.004(5) 0.018(6) 0.015(5)
C12 0.063(5) 0.072(5) 0.078(7) 0.004(5) -0.002(5) 0.028(4)
C13 0.063(5) 0.058(4) 0.048(4) 0.000(3) 0.000(4) 0.017(3)
O1W 0.069(4) 0.075(4) 0.085(5) 0.014(4) 0.017(3) 0.026(3)

loop_
_atom_type_symbol
_atom_type_description
_atom_type_scat_dispersion_real
_atom_type_scat_dispersion_imag
_atom_type_scat_source
C C 0.0033 0.0016 'International Tables Vol C Tables 4.2.6.8 and 6.1.1.4'
H H 0.0000 0.0000 'International Tables Vol C Tables 4.2.6.8 and 6.1.1.4'
N N 0.0061 0.0033 'International Tables Vol C Tables 4.2.6.8 and 6.1.1.4'
O O 0.0106 0.0060 'International Tables Vol C Tables 4.2.6.8 and 6.1.1.4'
Ag Ag -0.8971 1.1015 'International Tables Vol C Tables 4.2.6.8 and 6.1.1.4'

loop_
_geom_angle_atom_site_label_1
_geom_angle_atom_site_label_2
_geom_angle_atom_site_label_3
_geom_angle
_geom_angle_site_symmetry_1
_geom_angle_site_symmetry_3
_geom_angle_publ_flag
N2 Ag1 N1 111.36(18) 4 . ?
N2 Ag1 N4 118.29(18) 4 2 ?
N1 Ag1 N4 114.80(18) . 2 ?
N2 Ag1 O1 126.9(2) 4 . ?
N1 Ag1 O1 92.4(2) . . ?
N4 Ag1 O1 89.6(2) 2 . ?
C7 O1 Ag1 96.5(6) . . ?
C2 N1 C1 110.4(5) . . ?
C2 N1 C3 108.0(5) . . ?
C1 N1 C3 106.9(5) . . ?
C2 N1 Ag1 112.4(4) . . ?
C1 N1 Ag1 110.4(4) . . ?
C3 N1 Ag1 108.5(4) . . ?
C6 N3 C2 108.7(6) . . ?
C6 N3 C5 107.7(5) . . ?
C2 N3 C5 108.5(6) . . ?
C1 N2 C6 107.8(5) . . ?
C1 N2 C4 106.9(5) . . ?
C6 N2 C4 107.5(5) . . ?
C1 N2 Ag1 109.8(4) . 4_554 ?
C6 N2 Ag1 110.4(3) . 4_554 ?
C4 N2 Ag1 114.1(4) . 4_554 ?
C5 N4 C4 108.4(5) . . ?
C5 N4 C3 108.1(5) . . ?
C4 N4 C3 107.0(5) . . ?
C5 N4 Ag1 119.0(4) . 2_554 ?
C4 N4 Ag1 106.6(4) . 2_554 ?
C3 N4 Ag1 107.1(4) . 2_554 ?
N1 C1 N2 112.4(5) . . ?
N1 C2 N3 112.8(6) . . ?
N1 C3 N4 111.0(5) . . ?
N4 C4 N2 112.0(5) . . ?
N4 C5 N3 112.7(5) . . ?
N3 C6 N2 112.9(5) . . ?
O1 C7 O2 124.4(9) . . ?
O1 C7 C8 118.2(8) . . ?
O2 C7 C8 117.3(9) . . ?
C13 C8 C9 119.0(7) . . ?
C13 C8 C7 121.7(7) . . ?
C9 C8 C7 119.4(7) . . ?
C10 C9 C8 117.5(9) . . ?
C11 C10 C9 121.4(11) . . ?
C10 C11 C12 120.3(10) . . ?
C11 C12 C13 121.1(8) . . ?
C12 C13 C8 120.8(7) . . ?

loop_
_geom_bond_atom_site_label_1
_geom_bond_atom_site_label_2
_geom_bond_distance
_geom_bond_site_symmetry_2
_geom_bond_publ_flag
Ag1 N2 2.359(5) 4 ?
Ag1 N1 2.381(6) . ?
Ag1 N4 2.402(5) 2 ?
Ag1 O1 2.519(7) . ?
O1 C7 1.220(12) . ?
O2 C7 1.254(12) . ?
N1 C2 1.435(9) . ?
N1 C1 1.453(8) . ?
N1 C3 1.490(8) . ?
N3 C6 1.444(9) . ?
N3 C2 1.447(9) . ?
N3 C5 1.465(9) . ?
N2 C1 1.473(7) . ?
N2 C6 1.479(8) . ?
N2 C4 1.484(7) . ?
N2 Ag1 2.359(5) 4_554 ?
N4 C5 1.452(9) . ?
N4 C4 1.477(7) . ?
N4 C3 1.495(7) . ?
N4 Ag1 2.402(5) 2_554 ?
C7 C8 1.508(11) . ?
C8 C13 1.369(9) . ?
C8 C9 1.419(13) . ?
C9 C10 1.407(14) . ?
C10 C11 1.341(17) . ?
C11 C12 1.350(15) . ?
C12 C13 1.365(11) . ?

loop_
_geom_hbond_atom_site_label_D
_geom_hbond_atom_site_label_H
_geom_hbond_atom_site_label_A
_geom_hbond_distance_DH
_geom_hbond_distance_HA
_geom_hbond_distance_DA
_geom_hbond_angle_DHA
_geom_hbond_site_symmetry_A
O1W H1WA O1 0.99 1.80 2.783(10) 179.7 .
